data_4106332
loop_
_publ_author_name
'Takuya Hashimoto'
'Hiroki Nakatsu'
'Kumiko Yamamoto'
'Keiji Maruoka'

_publ_section_title
;
 Chiral Br\/onsted Acid-Catalyzed Asymmetric Trisubstituted Aziridine
 Synthesis Using \a-Diazoacyl Oxazolidinones
;
_journal_name_full 'Journal of the American Chemical Society'
_journal_page_first 9730
_journal_page_last 9733
_journal_paper_doi 10.1021/ja203901h
_journal_volume 133
_journal_year 2011
_chemical_formula_moiety 'C18 H24 N2 O6'
_chemical_formula_sum 'C18 H24 N2 O6'
_chemical_formula_weight 364.40
_space_group_IT_number 14
_symmetry_cell_setting monoclinic
_symmetry_Int_Tables_number 14
_symmetry_space_group_name_Hall '-P 2yn'
_symmetry_space_group_name_H-M 'P 1 21/n 1'
_atom_sites_solution_hydrogens geom
_atom_sites_solution_primary direct
_atom_sites_solution_secondary difmap
_cell_angle_alpha 90.0000
_cell_angle_beta 111.3813(19)
_cell_angle_gamma 90.0000
_cell_formula_units_Z 4
_cell_length_a 11.4430(4)
_cell_length_b 14.9679(5)
_cell_length_c 11.5690(4)
_cell_measurement_reflns_used 9907
_cell_measurement_temperature 123
_cell_measurement_theta_max 68.32
_cell_measurement_theta_min 2.95
_cell_volume 1845.13(11)
_computing_cell_refinement 'RAPID AUTO'
_computing_data_collection 'RAPID AUTO (Rigaku, ????)'
_computing_data_reduction 'RAPID AUTO'
_computing_molecular_graphics 'CrystalStructure 4.0'
_computing_publication_material 'CrystalStructure 4.0 (Rigaku, 2010)'
_computing_structure_refinement 'SHELXL97 (Sheldrick, 2008)'
_computing_structure_solution SIR97
_diffrn_ambient_temperature 123
_diffrn_detector_area_resol_mean 10.000
_diffrn_measured_fraction_theta_full 0.998
_diffrn_measured_fraction_theta_max 0.998
_diffrn_measurement_device_type 'Rigaku R-AXIS RAPID'
_diffrn_measurement_method \w
_diffrn_radiation_type 'Cu K\a'
_diffrn_radiation_wavelength 1.54187
_diffrn_reflns_av_R_equivalents 0.0608
_diffrn_reflns_limit_h_max 13
_diffrn_reflns_limit_h_min -13
_diffrn_reflns_limit_k_max 17
_diffrn_reflns_limit_k_min -18
_diffrn_reflns_limit_l_max 13
_diffrn_reflns_limit_l_min -13
_diffrn_reflns_number 18636
_diffrn_reflns_theta_full 68.24
_diffrn_reflns_theta_max 68.24
_diffrn_standards_number 0
_exptl_absorpt_coefficient_mu 0.932
_exptl_absorpt_correction_T_max 0.830
_exptl_absorpt_correction_T_min 0.730
_exptl_absorpt_correction_type multi-scan
_exptl_absorpt_process_details 'ABSCOR (Rigaku, 1995)'
_exptl_crystal_colour colorless
_exptl_crystal_density_diffrn 1.313
_exptl_crystal_description block
_exptl_crystal_F_000 768.00
_exptl_crystal_size_max 0.300
_exptl_crystal_size_mid 0.300
_exptl_crystal_size_min 0.200
_refine_diff_density_max 0.300
_refine_diff_density_min -0.240
_refine_ls_extinction_method none
_refine_ls_goodness_of_fit_ref 1.037
_refine_ls_hydrogen_treatment constr
_refine_ls_number_parameters 235
_refine_ls_number_reflns 3367
_refine_ls_number_restraints 0
_refine_ls_R_factor_gt 0.0525
_refine_ls_shift/su_max 0.000
_refine_ls_structure_factor_coef Fsqd
_refine_ls_weighting_details 'w = 1/[\s^2^(Fo^2^)+(0.0836P)^2^+0.0000P] where P=(Fo^2^+2Fc^2^)/3'
_refine_ls_weighting_scheme calc
_refine_ls_wR_factor_ref 0.1460
_reflns_number_gt 2464
_reflns_number_total 3367
_reflns_threshold_expression F^2^>2.0\s(F^2^)
_cod_data_source_file ja203901h_si_001.cif
_cod_data_source_block 1408
_cod_original_cell_volume 1845.14(12)
_cod_database_code 4106332

loop_
_symmetry_equiv_pos_site_id
_symmetry_equiv_pos_as_xyz
1 +X,+Y,+Z
2 1/2-X,1/2+Y,1/2-Z
3 -X,-Y,-Z
4 1/2+X,1/2-Y,1/2+Z

loop_
_atom_site_label
_atom_site_type_symbol
_atom_site_fract_x
_atom_site_fract_y
_atom_site_fract_z
_atom_site_U_iso_or_equiv
_atom_site_adp_type
_atom_site_occupancy
_atom_site_symmetry_multiplicity
_atom_site_calc_flag
_atom_site_refinement_flags
O1 O 0.62073(12) 0.91042(9) 0.47410(12) 0.0353(4) Uani 1.0 4 d .
O2 O 0.41404(12) 0.91231(10) 0.38406(13) 0.0416(4) Uani 1.0 4 d .
O3 O 0.97331(11) 0.87122(9) 0.24457(12) 0.0361(4) Uani 1.0 4 d .
O4 O 0.22606(12) 0.99245(10) 0.00680(13) 0.0428(4) Uani 1.0 4 d .
O5 O 0.78723(13) 0.81445(10) 0.24050(14) 0.0486(5) Uani 1.0 4 d .
O6 O 0.63662(13) 0.99263(11) 0.15048(13) 0.0475(5) Uani 1.0 4 d .
N7 N 0.52754(14) 0.93356(11) 0.25990(15) 0.0341(4) Uani 1.0 4 d .
N8 N 0.86336(14) 0.94563(11) 0.33589(15) 0.0337(4) Uani 1.0 4 d .
C9 C 0.86832(18) 0.87149(14) 0.26913(18) 0.0356(5) Uani 1.0 4 d .
C10 C 0.51397(18) 0.91793(13) 0.37378(19) 0.0340(5) Uani 1.0 4 d .
C11 C 0.63650(18) 0.96504(14) 0.24918(19) 0.0359(5) Uani 1.0 4 d .
C12 C 0.33749(18) 1.00856(14) 0.11078(19) 0.0382(5) Uani 1.0 4 d .
C13 C 0.75406(17) 0.96492(13) 0.36791(18) 0.0321(5) Uani 1.0 4 d .
C14 C 0.84013(17) 0.87921(13) 0.57499(18) 0.0329(5) Uani 1.0 4 d .
C15 C 0.73510(17) 0.89016(14) 0.45176(18) 0.0319(5) Uani 1.0 4 d .
C16 C 0.99927(19) 0.79551(13) 0.1737(2) 0.0376(5) Uani 1.0 4 d .
C17 C 1.0319(2) 0.80375(14) 0.6955(2) 0.0426(6) Uani 1.0 4 d .
C18 C 0.76944(18) 1.05695(13) 0.42717(19) 0.0362(5) Uani 1.0 4 d .
C19 C 0.93195(18) 0.81535(14) 0.58454(19) 0.0376(5) Uani 1.0 4 d .
C20 C 0.9504(2) 0.91817(14) 0.7890(2) 0.0428(6) Uani 1.0 4 d .
C21 C 0.8504(2) 0.93078(13) 0.67766(19) 0.0377(5) Uani 1.0 4 d .
C22 C 0.41416(18) 0.92428(13) 0.14669(19) 0.0371(5) Uani 1.0 4 d .
C23 C 1.0182(3) 0.71088(15) 0.2496(3) 0.0498(6) Uani 1.0 4 d .
C24 C 1.04086(19) 0.85486(15) 0.7970(2) 0.0430(6) Uani 1.0 4 d .
C25 C 0.8955(3) 0.78771(14) 0.0471(2) 0.0448(6) Uani 1.0 4 d .
C26 C 1.1214(2) 0.82500(16) 0.1623(3) 0.0498(6) Uani 1.0 4 d .
H4 H 0.2442 0.9841 -0.0565 0.0513 Uiso 1.0 4 calc R
H8 H 0.9276 0.9826 0.3601 0.0404 Uiso 1.0 4 calc R
H12A H 0.3157 1.0297 0.1815 0.0458 Uiso 1.0 4 calc R
H12B H 0.3873 1.0558 0.0902 0.0458 Uiso 1.0 4 calc R
H15 H 0.7231 0.8322 0.4058 0.0383 Uiso 1.0 4 calc R
H17 H 1.0945 0.7603 0.7015 0.0511 Uiso 1.0 4 calc R
H18A H 0.6995 1.0685 0.4549 0.0434 Uiso 1.0 4 calc R
H18B H 0.7700 1.1023 0.3663 0.0434 Uiso 1.0 4 calc R
H18C H 0.8487 1.0594 0.4986 0.0434 Uiso 1.0 4 calc R
H19 H 0.9259 0.7797 0.5146 0.0451 Uiso 1.0 4 calc R
H20 H 0.9566 0.9530 0.8596 0.0514 Uiso 1.0 4 calc R
H21 H 0.7889 0.9749 0.6719 0.0452 Uiso 1.0 4 calc R
H22A H 0.3610 0.8762 0.1598 0.0445 Uiso 1.0 4 calc R
H22B H 0.4397 0.9060 0.0771 0.0445 Uiso 1.0 4 calc R
H23A H 1.0797 0.7218 0.3332 0.0598 Uiso 1.0 4 calc R
H23B H 1.0490 0.6634 0.2097 0.0598 Uiso 1.0 4 calc R
H23C H 0.9382 0.6926 0.2552 0.0598 Uiso 1.0 4 calc R
H24 H 1.1096 0.8466 0.8730 0.0516 Uiso 1.0 4 calc R
H25A H 0.8170 0.7709 0.0573 0.0538 Uiso 1.0 4 calc R
H25B H 0.9179 0.7420 -0.0018 0.0538 Uiso 1.0 4 calc R
H25C H 0.8845 0.8453 0.0041 0.0538 Uiso 1.0 4 calc R
H26A H 1.1852 0.8334 0.2453 0.0597 Uiso 1.0 4 calc R
H26B H 1.1082 0.8815 0.1164 0.0597 Uiso 1.0 4 calc R
H26C H 1.1496 0.7792 0.1178 0.0597 Uiso 1.0 4 calc R

loop_
_atom_site_aniso_label
_atom_site_aniso_U_11
_atom_site_aniso_U_22
_atom_site_aniso_U_33
_atom_site_aniso_U_12
_atom_site_aniso_U_13
_atom_site_aniso_U_23
O1 0.0299(7) 0.0471(9) 0.0304(8) 0.0023(6) 0.0128(6) 0.0054(6)
O2 0.0314(8) 0.0545(10) 0.0413(9) 0.0008(7) 0.0163(7) 0.0058(7)
O3 0.0329(7) 0.0383(8) 0.0413(9) -0.0031(6) 0.0185(7) -0.0042(6)
O4 0.0330(8) 0.0577(10) 0.0348(8) 0.0007(7) 0.0089(7) 0.0030(7)
O5 0.0412(9) 0.0563(10) 0.0559(10) -0.0193(7) 0.0268(8) -0.0188(8)
O6 0.0386(9) 0.0732(11) 0.0308(9) -0.0027(7) 0.0128(7) 0.0098(8)
N7 0.0271(9) 0.0439(10) 0.0301(10) -0.0006(7) 0.0091(8) 0.0023(8)
N8 0.0277(9) 0.0389(10) 0.0355(10) -0.0033(7) 0.0127(8) -0.0038(8)
C9 0.0302(11) 0.0448(12) 0.0321(11) -0.0025(9) 0.0118(9) 0.0010(9)
C10 0.0309(11) 0.0375(12) 0.0338(12) 0.0003(9) 0.0121(9) 0.0026(9)
C11 0.0332(11) 0.0430(12) 0.0328(12) 0.0015(9) 0.0138(9) 0.0026(9)
C12 0.0370(11) 0.0424(12) 0.0323(11) 0.0001(9) 0.0092(9) -0.0016(9)
C13 0.0270(10) 0.0379(11) 0.0307(11) 0.0001(8) 0.0096(9) 0.0017(9)
C14 0.0319(11) 0.0340(11) 0.0323(11) -0.0019(8) 0.0113(9) 0.0046(9)
C15 0.0276(10) 0.0393(11) 0.0298(11) 0.0016(9) 0.0115(9) 0.0016(9)
C16 0.0405(12) 0.0343(12) 0.0427(12) 0.0017(9) 0.0207(10) -0.0032(9)
C17 0.0362(12) 0.0426(13) 0.0468(13) 0.0048(10) 0.0125(10) 0.0119(11)
C18 0.0357(12) 0.0372(12) 0.0362(12) 0.0027(9) 0.0139(10) 0.0039(9)
C19 0.0365(12) 0.0393(12) 0.0382(12) 0.0015(9) 0.0151(10) 0.0016(9)
C20 0.0496(13) 0.0425(13) 0.0330(12) -0.0047(10) 0.0110(10) 0.0020(10)
C21 0.0413(12) 0.0396(12) 0.0325(12) 0.0028(9) 0.0139(10) 0.0036(9)
C22 0.0330(11) 0.0434(12) 0.0334(12) -0.0007(9) 0.0104(9) -0.0017(9)
C23 0.0546(14) 0.0395(13) 0.0560(15) 0.0017(11) 0.0209(12) 0.0029(11)
C24 0.0388(12) 0.0463(13) 0.0363(12) -0.0029(10) 0.0046(10) 0.0105(10)
C25 0.0540(14) 0.0425(13) 0.0422(13) 0.0002(11) 0.0226(11) -0.0038(10)
C26 0.0457(13) 0.0477(14) 0.0666(17) -0.0005(11) 0.0331(13) -0.0058(12)

loop_
_atom_type_symbol
_atom_type_description
_atom_type_scat_dispersion_real
_atom_type_scat_dispersion_imag
_atom_type_scat_source
C C 0.0181 0.0091
;
International Tables for Crystallography
(1992, Vol. C, Tables 4.2.6.8 and 6.1.1.4)
;
H H 0.0000 0.0000
;
International Tables for Crystallography
(1992, Vol. C, Table 6.1.1.4)
;
O O 0.0492 0.0322
;
International Tables for Crystallography
(1992, Vol. C, Tables 4.2.6.8 and 6.1.1.4)
;
N N 0.0311 0.0180
;
International Tables for Crystallography
(1992, Vol. C, Tables 4.2.6.8 and 6.1.1.4)
;

loop_
_geom_angle_atom_site_label_1
_geom_angle_atom_site_label_2
_geom_angle_atom_site_label_3
_geom_angle
_geom_angle_publ_flag
C10 O1 C15 117.11(17) yes
C9 O3 C16 119.73(15) yes
C10 N7 C11 123.70(15) yes
C10 N7 C22 117.11(17) yes
C11 N7 C22 118.88(18) yes
C9 N8 C13 121.44(16) yes
O3 C9 O5 126.8(2) yes
O3 C9 N8 110.49(17) yes
O5 C9 N8 122.7(3) yes
O1 C10 O2 120.5(2) yes
O1 C10 N7 116.55(19) yes
O2 C10 N7 122.91(16) yes
O6 C11 N7 120.74(16) yes
O6 C11 C13 122.8(2) yes
N7 C11 C13 116.46(19) yes
O4 C12 C22 110.16(16) yes
N8 C13 C11 109.07(18) yes
N8 C13 C15 110.22(16) yes
N8 C13 C18 108.98(17) yes
C11 C13 C15 106.55(16) yes
C11 C13 C18 108.82(16) yes
C15 C13 C18 113.10(18) yes
C15 C14 C19 117.98(19) yes
C15 C14 C21 122.79(18) yes
C19 C14 C21 119.21(17) yes
O1 C15 C13 107.54(16) yes
O1 C15 C14 108.33(18) yes
C13 C15 C14 115.32(16) yes
O3 C16 C23 109.4(2) yes
O3 C16 C25 110.28(16) yes
O3 C16 C26 101.61(16) yes
C23 C16 C25 113.10(17) yes
C23 C16 C26 110.69(18) yes
C25 C16 C26 111.1(2) yes
C19 C17 C24 120.1(2) yes
C14 C19 C17 120.2(2) yes
C21 C20 C24 119.9(2) yes
C14 C21 C20 120.2(2) yes
N7 C22 C12 113.65(16) yes
C17 C24 C20 120.30(18) yes
C12 O4 H4 109.465 no
C9 N8 H8 119.279 no
C13 N8 H8 119.280 no
O4 C12 H12A 109.627 no
O4 C12 H12B 109.628 no
C22 C12 H12A 109.628 no
C22 C12 H12B 109.623 no
H12A C12 H12B 108.143 no
O1 C15 H15 108.493 no
C13 C15 H15 108.489 no
C14 C15 H15 108.499 no
C19 C17 H17 119.938 no
C24 C17 H17 119.951 no
C13 C18 H18A 109.474 no
C13 C18 H18B 109.473 no
C13 C18 H18C 109.465 no
H18A C18 H18B 109.471 no
H18A C18 H18C 109.472 no
H18B C18 H18C 109.472 no
C14 C19 H19 119.880 no
C17 C19 H19 119.897 no
C21 C20 H20 120.030 no
C24 C20 H20 120.032 no
C14 C21 H21 119.896 no
C20 C21 H21 119.898 no
N7 C22 H22A 108.832 no
N7 C22 H22B 108.829 no
C12 C22 H22A 108.837 no
C12 C22 H22B 108.842 no
H22A C22 H22B 107.687 no
C16 C23 H23A 109.470 no
C16 C23 H23B 109.473 no
C16 C23 H23C 109.473 no
H23A C23 H23B 109.472 no
H23A C23 H23C 109.471 no
H23B C23 H23C 109.468 no
C17 C24 H24 119.840 no
C20 C24 H24 119.859 no
C16 C25 H25A 109.470 no
C16 C25 H25B 109.476 no
C16 C25 H25C 109.467 no
H25A C25 H25B 109.471 no
H25A C25 H25C 109.471 no
H25B C25 H25C 109.472 no
C16 C26 H26A 109.471 no
C16 C26 H26B 109.473 no
C16 C26 H26C 109.467 no
H26A C26 H26B 109.473 no
H26A C26 H26C 109.475 no
H26B C26 H26C 109.468 no

loop_
_geom_bond_atom_site_label_1
_geom_bond_atom_site_label_2
_geom_bond_distance
_geom_bond_publ_flag
O1 C10 1.348(2) yes
O1 C15 1.455(3) yes
O2 C10 1.195(3) yes
O3 C9 1.332(3) yes
O3 C16 1.491(3) yes
O4 C12 1.419(2) yes
O5 C9 1.215(3) yes
O6 C11 1.215(3) yes
N7 C10 1.401(3) yes
N7 C11 1.380(3) yes
N7 C22 1.476(3) yes
N8 C9 1.365(3) yes
N8 C13 1.457(3) yes
C11 C13 1.533(3) yes
C12 C22 1.506(3) yes
C13 C15 1.547(3) yes
C13 C18 1.520(3) yes
C14 C15 1.501(3) yes
C14 C19 1.395(3) yes
C14 C21 1.385(3) yes
C16 C23 1.511(4) yes
C16 C25 1.517(3) yes
C16 C26 1.516(4) yes
C17 C19 1.384(3) yes
C17 C24 1.373(4) yes
C20 C21 1.389(3) yes
C20 C24 1.382(4) yes
O4 H4 0.840 no
N8 H8 0.880 no
C12 H12A 0.990 no
C12 H12B 0.990 no
C15 H15 1.000 no
C17 H17 0.950 no
C18 H18A 0.980 no
C18 H18B 0.980 no
C18 H18C 0.980 no
C19 H19 0.950 no
C20 H20 0.950 no
C21 H21 0.950 no
C22 H22A 0.990 no
C22 H22B 0.990 no
C23 H23A 0.980 no
C23 H23B 0.980 no
C23 H23C 0.980 no
C24 H24 0.950 no
C25 H25A 0.980 no
C25 H25B 0.980 no
C25 H25C 0.980 no
C26 H26A 0.980 no
C26 H26B 0.980 no
C26 H26C 0.980 no

loop_
_geom_contact_atom_site_label_1
_geom_contact_atom_site_label_2
_geom_contact_distance
_geom_contact_publ_flag
_geom_contact_site_symmetry_2
O1 C11 2.795(3) no .
O1 C18 2.945(3) no .
O1 C21 2.834(3) no .
O2 C11 3.526(3) no .
O2 C12 3.289(3) no .
O2 C15 3.482(3) no .
O2 C22 2.752(3) no .
O3 C13 3.593(3) no .
O5 O6 3.140(3) no .
O5 N7 3.542(3) no .
O5 C11 2.862(3) no .
O5 C13 2.792(3) no .
O5 C15 2.946(3) no .
O5 C16 2.816(3) no .
O5 C23 3.032(3) no .
O5 C25 2.953(4) no .
O6 N8 2.7874(19) no .
O6 C9 3.090(3) no .
O6 C10 3.541(3) no .
O6 C12 3.292(3) no .
O6 C15 3.593(3) no .
O6 C18 3.152(3) no .
O6 C22 2.729(3) no .
N7 C15 2.673(3) no .
N7 C18 3.303(3) no .
N8 C14 3.041(3) no .
N8 C19 3.324(3) no .
C9 C11 2.933(3) no .
C9 C15 3.036(4) no .
C9 C19 3.552(3) no .
C9 C23 3.009(4) no .
C9 C25 2.975(4) no .
C10 C12 3.270(3) no .
C10 C13 2.861(3) no .
C10 C18 3.456(3) no .
C11 C12 3.271(3) no .
C13 C19 3.423(3) no .
C13 C21 3.382(3) no .
C14 C18 3.106(3) no .
C14 C24 2.775(3) no .
C17 C21 2.768(4) no .
C18 C21 3.296(3) no .
C19 C20 2.765(4) no .
O1 O2 3.220(2) no 3_676
O2 O1 3.220(2) no 3_676
O2 C18 3.568(3) no 3_676
O2 C25 3.586(3) no 4_465
O3 C20 3.331(3) no 3_776
O3 C21 3.513(3) no 3_776
O4 O6 2.813(3) no 3_675
O4 C20 3.427(3) no 1_454
O4 C24 3.298(3) no 1_454
O4 C25 3.538(3) no 3_675
O4 C26 3.539(4) no 1_455
O5 C17 3.290(3) no 4_464
O6 O4 2.813(3) no 3_675
O6 C12 3.143(3) no 3_675
O6 C22 3.500(3) no 3_675
C12 O6 3.143(3) no 3_675
C12 C23 3.544(3) no 2_655
C17 O5 3.290(3) no 4_565
C18 O2 3.568(3) no 3_676
C20 O3 3.331(3) no 3_776
C20 O4 3.427(3) no 1_656
C21 O3 3.513(3) no 3_776
C22 O6 3.500(3) no 3_675
C23 C12 3.544(3) no 2_645
C24 O4 3.298(3) no 1_656
C25 O2 3.586(3) no 4_564
C25 O4 3.538(3) no 3_675
C26 O4 3.539(4) no 1_655
O1 H18A 2.5704 no .
O1 H18C 3.3644 no .
O1 H21 2.5806 no .
O2 H12A 2.8140 no .
O2 H22A 2.4983 no .
O3 H8 2.3128 no .
O3 H23A 2.5743 no .
O3 H23B 3.2924 no .
O3 H23C 2.7136 no .
O3 H25A 2.7064 no .
O3 H25B 3.3091 no .
O3 H25C 2.6199 no .
O3 H26A 2.4870 no .
O3 H26B 2.5044 no .
O3 H26C 3.2056 no .
O4 H22A 2.5603 no .
O4 H22B 2.6202 no .
O5 H8 3.0343 no .
O5 H15 2.2999 no .
O5 H19 3.0294 no .
O5 H23A 3.4140 no .
O5 H23C 2.4753 no .
O5 H25A 2.3584 no .
O5 H25C 3.3395 no .
O6 H8 3.3320 no .
O6 H12B 2.8405 no .
O6 H18A 3.5158 no .
O6 H18B 2.9118 no .
O6 H22B 2.4670 no .
N7 H12A 2.6764 no .
N7 H12B 2.7347 no .
N7 H15 2.7209 no .
N7 H18A 3.1309 no .
N8 H15 2.6564 no .
N8 H18A 3.2674 no .
N8 H18B 2.6526 no .
N8 H18C 2.5883 no .
N8 H19 3.1429 no .
C9 H15 2.7426 no .
C9 H19 3.0041 no .
C9 H23A 3.1801 no .
C9 H23C 2.8164 no .
C9 H25A 2.7516 no .
C9 H25C 3.1631 no .
C10 H12A 3.0349 no .
C10 H15 2.6199 no .
C10 H18A 3.0024 no .
C10 H22A 2.5342 no .
C10 H22B 3.2259 no .
C11 H8 3.1135 no .
C11 H12A 3.5954 no .
C11 H12B 3.0878 no .
C11 H15 2.6282 no .
C11 H18A 2.7073 no .
C11 H18B 2.6232 no .
C11 H18C 3.3328 no .
C11 H22A 3.2253 no .
C11 H22B 2.5586 no .
C13 H19 3.4640 no .
C13 H21 3.3953 no .
C14 H8 3.3747 no .
C14 H17 3.2667 no .
C14 H18A 3.3044 no .
C14 H18C 2.8508 no .
C14 H20 3.2617 no .
C15 H8 3.0970 no .
C15 H18A 2.7027 no .
C15 H18B 3.3923 no .
C15 H18C 2.8081 no .
C15 H19 2.6210 no .
C15 H21 2.7077 no .
C17 H20 3.2456 no .
C18 H8 2.4777 no .
C18 H15 3.3999 no .
C18 H21 3.0190 no .
C19 H8 3.5936 no .
C19 H15 2.5391 no .
C19 H21 3.2579 no .
C19 H24 3.2467 no .
C20 H17 3.2465 no .
C21 H15 3.2936 no .
C21 H18A 3.2604 no .
C21 H18C 2.8229 no .
C21 H19 3.2564 no .
C21 H24 3.2561 no .
C22 H4 2.6035 no .
C23 H25A 2.7060 no .
C23 H25B 2.7490 no .
C23 H25C 3.3597 no .
C23 H26A 2.6619 no .
C23 H26B 3.3333 no .
C23 H26C 2.7032 no .
C24 H19 3.2454 no .
C24 H21 3.2553 no .
C25 H23A 3.3592 no .
C25 H23B 2.7702 no .
C25 H23C 2.6838 no .
C25 H26A 3.3427 no .
C25 H26B 2.6669 no .
C25 H26C 2.7218 no .
C26 H23A 2.6857 no .
C26 H23B 2.6768 no .
C26 H23C 3.3347 no .
C26 H25A 3.3431 no .
C26 H25B 2.7105 no .
C26 H25C 2.6781 no .
H4 H12A 2.6596 no .
H4 H12B 2.1650 no .
H4 H22A 2.8678 no .
H4 H22B 2.4989 no .
H8 H15 3.4233 no .
H8 H18A 3.4285 no .
H8 H18B 2.5611 no .
H8 H18C 2.3991 no .
H8 H19 3.5275 no .
H12A H22A 2.3883 no .
H12A H22B 2.8547 no .
H12B H22A 2.8541 no .
H12B H22B 2.3407 no .
H15 H19 2.3358 no .
H15 H21 3.5937 no .
H17 H19 2.3321 no .
H17 H24 2.3203 no .
H18A H21 2.7278 no .
H18C H21 2.6627 no .
H19 H23A 3.3090 no .
H19 H23C 3.3228 no .
H20 H21 2.3380 no .
H20 H24 2.3300 no .
H23A H25A 3.5733 no .
H23A H26A 2.4857 no .
H23A H26B 3.5648 no .
H23A H26C 3.0078 no .
H23B H25A 3.0544 no .
H23B H25B 2.6344 no .
H23B H26A 2.9327 no .
H23B H26B 3.5785 no .
H23B H26C 2.5205 no .
H23C H25A 2.4948 no .
H23C H25B 2.9887 no .
H23C H25C 3.5692 no .
H23C H26A 3.5610 no .
H23C H26C 3.5871 no .
H25A H26B 3.5561 no .
H25B H26B 2.9664 no .
H25B H26C 2.5655 no .
H25C H26A 3.5581 no .
H25C H26B 2.4715 no .
H25C H26C 3.0004 no .
O1 H23B 3.3100 no 4_465
O1 H25B 3.3377 no 4_465
O1 H26C 3.2449 no 4_465
O2 H18A 2.6472 no 3_676
O2 H21 2.7500 no 3_676
O2 H25B 2.6525 no 4_465
O2 H26A 2.7866 no 1_455
O3 H4 3.4156 no 3_675
O3 H18C 3.1055 no 3_776
O3 H20 3.1177 no 3_776
O3 H21 3.4245 no 3_776
O4 H20 2.9883 no 1_454
O4 H20 3.1267 no 3_676
O4 H24 2.7261 no 1_454
O4 H25C 2.7202 no 3_675
O4 H26B 2.7267 no 1_455
O5 H17 2.3659 no 4_464
O5 H18B 3.3837 no 2_645
O6 H4 2.0602 no 3_675
O6 H12B 2.7926 no 3_675
O6 H22B 2.8852 no 3_675
O6 H23C 3.4001 no 2_655
N7 H17 3.1375 no 4_464
N7 H23B 3.5992 no 2_655
N8 H4 3.1884 no 3_675
N8 H18C 3.1508 no 3_776
C9 H4 3.1731 no 3_675
C9 H17 3.5411 no 4_464
C9 H18C 3.5259 no 3_776
C10 H25B 3.1880 no 4_465
C11 H4 3.1033 no 3_675
C11 H17 3.4239 no 4_464
C11 H23C 3.5069 no 2_655
C12 H20 3.5510 no 3_676
C12 H21 3.3351 no 3_676
C12 H23A 3.3248 no 2_655
C12 H23B 3.0674 no 2_655
C12 H25C 3.2469 no 3_675
C12 H26B 3.2611 no 1_455
C14 H8 3.2332 no 3_776
C14 H26C 3.3777 no 4_465
C15 H17 3.5566 no 4_464
C15 H26C 3.5276 no 4_465
C17 H8 3.3279 no 3_776
C17 H15 3.3117 no 4_565
C17 H18B 2.9675 no 3_776
C17 H22A 3.2650 no 4_565
C17 H22B 3.4333 no 4_565
C18 H8 3.4936 no 3_776
C18 H23C 3.2495 no 2_655
C18 H25A 3.3755 no 2_655
C19 H8 3.3751 no 3_776
C19 H18B 3.4724 no 3_776
C19 H18C 3.5354 no 3_776
C19 H22A 3.1862 no 4_565
C19 H22B 3.3155 no 4_565
C20 H4 3.3303 no 1_656
C20 H8 2.9816 no 3_776
C20 H12A 3.2796 no 3_676
C20 H25C 3.0525 no 1_556
C20 H26B 3.5945 no 1_556
C20 H26B 3.3431 no 3_776
C21 H8 3.0228 no 3_776
C21 H12A 2.9792 no 3_676
C22 H17 3.3678 no 4_464
C22 H19 3.4384 no 4_464
C22 H26A 3.4924 no 1_455
C22 H26B 3.4497 no 1_455
C23 H12A 3.2406 no 2_645
C23 H12B 2.9208 no 2_645
C23 H18A 3.4704 no 2_645
C23 H18B 3.4775 no 2_645
C24 H4 3.0257 no 1_656
C24 H8 3.1357 no 3_776
C24 H15 3.4443 no 4_565
C24 H18B 3.4119 no 3_776
C24 H25B 3.5563 no 1_556
C24 H25C 3.4769 no 1_556
C24 H26B 3.5115 no 1_556
C25 H18A 3.4536 no 2_645
C25 H20 3.5249 no 1_554
C25 H23A 3.5615 no 4_464
C26 H20 3.4250 no 3_776
C26 H21 3.5025 no 3_776
C26 H22A 2.8569 no 1_655
C26 H24 3.3159 no 1_554
H4 O3 3.4156 no 3_675
H4 O6 2.0602 no 3_675
H4 N8 3.1884 no 3_675
H4 C9 3.1731 no 3_675
H4 C11 3.1033 no 3_675
H4 C20 3.3303 no 1_454
H4 C24 3.0257 no 1_454
H4 H8 3.3786 no 3_675
H4 H20 3.1084 no 1_454
H4 H24 2.5214 no 1_454
H4 H25C 3.1155 no 3_675
H4 H26B 3.3250 no 1_455
H8 C14 3.2332 no 3_776
H8 C17 3.3279 no 3_776
H8 C18 3.4936 no 3_776
H8 C19 3.3751 no 3_776
H8 C20 2.9816 no 3_776
H8 C21 3.0228 no 3_776
H8 C24 3.1357 no 3_776
H8 H4 3.3786 no 3_675
H8 H8 3.0956 no 3_776
H8 H18C 2.5628 no 3_776
H8 H20 3.4066 no 3_776
H8 H21 3.4565 no 3_776
H12A C20 3.2796 no 3_676
H12A C21 2.9792 no 3_676
H12A C23 3.2406 no 2_655
H12A H20 2.9866 no 3_676
H12A H21 2.4066 no 3_676
H12A H23A 3.1431 no 2_655
H12A H23B 2.5633 no 2_655
H12A H23C 3.5930 no 2_655
H12A H25C 3.1267 no 3_675
H12A H26A 3.4943 no 1_455
H12A H26B 3.1344 no 1_455
H12B O6 2.7926 no 3_675
H12B C23 2.9208 no 2_655
H12B H22B 3.2845 no 3_675
H12B H23A 2.6182 no 2_655
H12B H23B 2.6937 no 2_655
H12B H23C 2.9621 no 2_655
H12B H25A 3.4927 no 3_675
H12B H25C 3.2529 no 3_675
H15 C17 3.3117 no 4_464
H15 C24 3.4443 no 4_464
H15 H17 2.6716 no 4_464
H15 H24 2.9396 no 4_464
H15 H26C 3.3179 no 4_465
H17 O5 2.3659 no 4_565
H17 N7 3.1375 no 4_565
H17 C9 3.5411 no 4_565
H17 C11 3.4239 no 4_565
H17 C15 3.5566 no 4_565
H17 C22 3.3678 no 4_565
H17 H15 2.6716 no 4_565
H17 H18B 2.8518 no 3_776
H17 H22A 3.2568 no 4_565
H17 H22B 3.0893 no 4_565
H17 H25A 3.5478 no 4_565
H18A O2 2.6472 no 3_676
H18A C23 3.4704 no 2_655
H18A C25 3.4536 no 2_655
H18A H23B 3.1273 no 2_655
H18A H23C 3.0069 no 2_655
H18A H25A 3.0350 no 2_655
H18A H25B 3.0608 no 2_655
H18A H26A 3.5487 no 3_776
H18B O5 3.3837 no 2_655
H18B C17 2.9675 no 3_776
H18B C19 3.4724 no 3_776
H18B C23 3.4775 no 2_655
H18B C24 3.4119 no 3_776
H18B H17 2.8518 no 3_776
H18B H23B 3.5493 no 2_655
H18B H23C 2.6524 no 2_655
H18B H24 3.5952 no 3_776
H18B H25A 2.9639 no 2_655
H18C O3 3.1055 no 3_776
H18C N8 3.1508 no 3_776
H18C C9 3.5259 no 3_776
H18C C19 3.5354 no 3_776
H18C H8 2.5628 no 3_776
H18C H19 3.5730 no 3_776
H18C H26A 3.5137 no 3_776
H19 C22 3.4384 no 4_565
H19 H18C 3.5730 no 3_776
H19 H22A 3.1186 no 4_565
H19 H22B 2.8611 no 4_565
H20 O3 3.1177 no 3_776
H20 O4 2.9883 no 1_656
H20 O4 3.1267 no 3_676
H20 C12 3.5510 no 3_676
H20 C25 3.5249 no 1_556
H20 C26 3.4250 no 3_776
H20 H4 3.1084 no 1_656
H20 H8 3.4066 no 3_776
H20 H12A 2.9866 no 3_676
H20 H20 3.3412 no 3_777
H20 H25C 2.6611 no 1_556
H20 H25C 3.5802 no 3_776
H20 H26A 3.5900 no 3_776
H20 H26B 3.0374 no 1_556
H20 H26B 2.6289 no 3_776
H21 O2 2.7500 no 3_676
H21 O3 3.4245 no 3_776
H21 C12 3.3351 no 3_676
H21 C26 3.5025 no 3_776
H21 H8 3.4565 no 3_776
H21 H12A 2.4066 no 3_676
H21 H23B 3.5901 no 4_465
H21 H26A 3.0054 no 3_776
H21 H26B 3.1472 no 3_776
H22A C17 3.2650 no 4_464
H22A C19 3.1862 no 4_464
H22A C26 2.8569 no 1_455
H22A H17 3.2568 no 4_464
H22A H19 3.1186 no 4_464
H22A H24 3.5389 no 1_454
H22A H26A 2.6235 no 1_455
H22A H26B 2.7510 no 1_455
H22A H26C 2.7080 no 1_455
H22B O6 2.8852 no 3_675
H22B C17 3.4333 no 4_464
H22B C19 3.3155 no 4_464
H22B H12B 3.2845 no 3_675
H22B H17 3.0893 no 4_464
H22B H19 2.8611 no 4_464
H23A C12 3.3248 no 2_645
H23A C25 3.5615 no 4_565
H23A H12A 3.1431 no 2_645
H23A H12B 2.6182 no 2_645
H23A H25A 2.9958 no 4_565
H23A H25C 3.4718 no 4_565
H23B O1 3.3100 no 4_564
H23B N7 3.5992 no 2_645
H23B C12 3.0674 no 2_645
H23B H12A 2.5633 no 2_645
H23B H12B 2.6937 no 2_645
H23B H18A 3.1273 no 2_645
H23B H18B 3.5493 no 2_645
H23B H21 3.5901 no 4_564
H23C O6 3.4001 no 2_645
H23C C11 3.5069 no 2_645
H23C C18 3.2495 no 2_645
H23C H12A 3.5930 no 2_645
H23C H12B 2.9621 no 2_645
H23C H18A 3.0069 no 2_645
H23C H18B 2.6524 no 2_645
H24 O4 2.7261 no 1_656
H24 C26 3.3159 no 1_556
H24 H4 2.5214 no 1_656
H24 H15 2.9396 no 4_565
H24 H18B 3.5952 no 3_776
H24 H22A 3.5389 no 1_656
H24 H25B 3.4182 no 1_556
H24 H25C 3.4326 no 1_556
H24 H26B 2.8695 no 1_556
H24 H26C 2.8812 no 1_556
H25A C18 3.3755 no 2_645
H25A H12B 3.4927 no 3_675
H25A H17 3.5478 no 4_464
H25A H18A 3.0350 no 2_645
H25A H18B 2.9639 no 2_645
H25A H23A 2.9958 no 4_464
H25B O1 3.3377 no 4_564
H25B O2 2.6525 no 4_564
H25B C10 3.1880 no 4_564
H25B C24 3.5563 no 1_554
H25B H18A 3.0608 no 2_645
H25B H24 3.4182 no 1_554
H25B H26A 3.3528 no 4_464
H25C O4 2.7202 no 3_675
H25C C12 3.2469 no 3_675
H25C C20 3.0525 no 1_554
H25C C24 3.4769 no 1_554
H25C H4 3.1155 no 3_675
H25C H12A 3.1267 no 3_675
H25C H12B 3.2529 no 3_675
H25C H20 2.6611 no 1_554
H25C H20 3.5802 no 3_776
H25C H23A 3.4718 no 4_464
H25C H24 3.4326 no 1_554
H26A O2 2.7866 no 1_655
H26A C22 3.4924 no 1_655
H26A H12A 3.4943 no 1_655
H26A H18A 3.5487 no 3_776
H26A H18C 3.5137 no 3_776
H26A H20 3.5900 no 3_776
H26A H21 3.0054 no 3_776
H26A H22A 2.6235 no 1_655
H26A H25B 3.3528 no 4_565
H26B O4 2.7267 no 1_655
H26B C12 3.2611 no 1_655
H26B C20 3.5945 no 1_554
H26B C20 3.3431 no 3_776
H26B C22 3.4497 no 1_655
H26B C24 3.5115 no 1_554
H26B H4 3.3250 no 1_655
H26B H12A 3.1344 no 1_655
H26B H20 3.0374 no 1_554
H26B H20 2.6289 no 3_776
H26B H21 3.1472 no 3_776
H26B H22A 2.7510 no 1_655
H26B H24 2.8695 no 1_554
H26C O1 3.2449 no 4_564
H26C C14 3.3777 no 4_564
H26C C15 3.5276 no 4_564
H26C H15 3.3179 no 4_564
H26C H22A 2.7080 no 1_655
H26C H24 2.8812 no 1_554

loop_
_geom_hbond_atom_site_label_D
_geom_hbond_atom_site_label_H
_geom_hbond_atom_site_label_A
_geom_hbond_site_symmetry_A
_geom_hbond_distance_DA
_geom_hbond_distance_DH
_geom_hbond_distance_HA
_geom_hbond_angle_DHA
_geom_hbond_publ_flag
O4 H4 O6 3_675 2.813(3) 0.840 2.060 148.9 no

loop_
_geom_torsion_atom_site_label_1
_geom_torsion_atom_site_label_2
_geom_torsion_atom_site_label_3
_geom_torsion_atom_site_label_4
_geom_torsion
_geom_torsion_publ_flag
C10 O1 C15 C13 58.21(19) no
C10 O1 C15 C14 -176.54(14) no
C15 O1 C10 O2 161.38(17) no
C15 O1 C10 N7 -19.4(3) no
C9 O3 C16 C23 -65.69(18) no
C9 O3 C16 C25 59.3(3) no
C9 O3 C16 C26 177.25(13) no
C16 O3 C9 O5 0.7(3) no
C16 O3 C9 N8 179.20(13) no
C10 N7 C11 O6 -166.53(18) no
C10 N7 C11 C13 12.1(3) no
C11 N7 C10 O1 -18.2(3) no
C11 N7 C10 O2 160.94(18) no
C10 N7 C22 C12 87.4(2) no
C22 N7 C10 O1 168.25(15) no
C22 N7 C10 O2 -12.6(3) no
C11 N7 C22 C12 -86.4(3) no
C22 N7 C11 O6 6.9(3) no
C22 N7 C11 C13 -174.44(15) no
C9 N8 C13 C11 -54.1(3) no
C9 N8 C13 C15 62.5(2) no
C9 N8 C13 C18 -172.80(15) no
C13 N8 C9 O3 175.96(14) no
C13 N8 C9 O5 -5.5(3) no
O6 C11 C13 N8 -35.9(3) no
O6 C11 C13 C15 -154.85(19) no
O6 C11 C13 C18 82.9(3) no
N7 C11 C13 N8 145.47(17) no
N7 C11 C13 C15 26.5(3) no
N7 C11 C13 C18 -95.8(2) no
O4 C12 C22 N7 -175.83(17) no
N8 C13 C15 O1 -176.59(13) no
N8 C13 C15 C14 62.5(2) no
C11 C13 C15 O1 -58.4(2) no
C11 C13 C15 C14 -179.33(16) no
C18 C13 C15 O1 61.14(17) no
C18 C13 C15 C14 -59.8(3) no
C15 C14 C19 C17 178.86(18) no
C19 C14 C15 O1 144.38(19) no
C19 C14 C15 C13 -95.1(3) no
C15 C14 C21 C20 -179.38(18) no
C21 C14 C15 O1 -36.9(3) no
C21 C14 C15 C13 83.6(3) no
C19 C14 C21 C20 -0.7(4) no
C21 C14 C19 C17 0.1(4) no
C19 C17 C24 C20 -0.1(4) no
C24 C17 C19 C14 0.3(4) no
C21 C20 C24 C17 -0.5(4) no
C24 C20 C21 C14 0.9(4) no
